data_2022370
loop_
_publ_author_name
'Roy, Monalisa'
'Li, Keyao'
'Nisar, Madiha'
'Wong, Lawrence W.-Y.'
'Sung, Herman H.-Y.'
'Haynes, Richard K.'
'Williams, Ian D.'

_publ_section_title
;
 Varying degrees of homostructurality in a series of cocrystals of
 antimalarial drug 11-azaartemisinin with salicylic acids
;
_journal_issue 6
_journal_name_full 'Acta Crystallographica Section C'
_journal_page_first 262
_journal_page_last 270
_journal_paper_doi 10.1107/S2053229621004460
_journal_volume 77
_journal_year 2021
_chemical_formula_moiety 'C7 H5 Br O3'
_chemical_formula_sum 'C7 H5 Br O3'
_chemical_formula_weight 217.02
_space_group_crystal_system monoclinic
_space_group_IT_number 14
_space_group_name_Hall '-P 2yn'
_space_group_name_H-M_alt 'P 1 21/n 1'
_atom_sites_solution_hydrogens mixed
_atom_sites_solution_primary direct
_audit_creation_date 2020-04-29
_audit_creation_method
;
Olex2 1.2
(compiled 2018.05.29 svn.r3508 for OlexSys, GUI svn.r5506)
;
_cell_angle_alpha 90
_cell_angle_beta 97.320(6)
_cell_angle_gamma 90
_cell_formula_units_Z 4
_cell_length_a 3.8053(2)
_cell_length_b 14.6610(8)
_cell_length_c 12.9396(7)
_cell_measurement_reflns_used 913
_cell_measurement_temperature 100.01(10)
_cell_measurement_theta_max 72.2860
_cell_measurement_theta_min 6.8760
_cell_volume 716.01(7)
_computing_cell_refinement 'CrysAlisPro 1.171.40.69a (Rigaku OD, 2020)'
_computing_data_collection 'CrysAlisPro 1.171.40.69a (Rigaku OD, 2020)'
_computing_data_reduction 'CrysAlisPro 1.171.40.69a (Rigaku OD, 2020)'
_computing_molecular_graphics 'Olex2 (Dolomanov et al., 2009)'
_computing_publication_material 'Olex2 (Dolomanov et al., 2009)'
_computing_structure_refinement 'ShelXL (Sheldrick, 2015)'
_computing_structure_solution 'ShelXS (Sheldrick, 2008)'
_diffrn_ambient_environment N~2~
_diffrn_ambient_temperature 100.01(10)
_diffrn_detector 'CCD plate'
_diffrn_detector_area_resol_mean 5.1788
_diffrn_detector_type Atlas
_diffrn_measured_fraction_theta_full 0.987
_diffrn_measured_fraction_theta_max 0.951
_diffrn_measurement_details
;
List of Runs (angles in degrees, time in seconds): # Type Start End Width t~exp~ \w \q \k \f Frames 
-------------------------------------------------------------------------- 
1 \w 103.00 160.00 1.00 3.00 -- 104.18 77.00 -30.00 57 
2 \w -52.00 -14.00 1.00 1.00 -- -40.20 -37.00 60.00 38 
3 \w -114.00 -58.00 1.00 1.00 -- -40.20 -37.00 60.00 56 
4 \w 12.00 57.00 1.00 1.00 -- 40.20 57.00-180.00 45 
5 \w 58.00 105.00 1.00 1.00 -- 40.20 57.00-180.00 47 
6 \w 33.00 102.00 1.00 3.00 -- 104.18-111.00 90.00 69 
7 \w 109.00 176.00 1.00 3.00 -- 104.18 77.00 90.00 67 
8 \w 46.00 121.00 1.00 3.00 -- 104.18 -45.00 30.00 75
;
_diffrn_measurement_device 'kappa diffractometer'
_diffrn_measurement_device_type 'SuperNova, Dual, Cu at zero, Atlas'
_diffrn_measurement_method '\w scans'
_diffrn_orient_matrix_type 'CrysAlisPro convention (1999,Acta A55,543-557)'
_diffrn_orient_matrix_UB_11 0.3249518000
_diffrn_orient_matrix_UB_12 0.0094537000
_diffrn_orient_matrix_UB_13 -0.0591250000
_diffrn_orient_matrix_UB_21 0.2411295000
_diffrn_orient_matrix_UB_22 -0.0348564000
_diffrn_orient_matrix_UB_23 0.0967109000
_diffrn_orient_matrix_UB_31 -0.0541329000
_diffrn_orient_matrix_UB_32 -0.0986421000
_diffrn_orient_matrix_UB_33 -0.0398579000
_diffrn_radiation_monochromator mirror
_diffrn_radiation_probe x-ray
_diffrn_radiation_type CuK\a
_diffrn_radiation_wavelength 1.54184
_diffrn_reflns_av_R_equivalents 0.0350
_diffrn_reflns_av_unetI/netI 0.0557
_diffrn_reflns_Laue_measured_fraction_full 0.987
_diffrn_reflns_Laue_measured_fraction_max 0.951
_diffrn_reflns_limit_h_max 4
_diffrn_reflns_limit_h_min -4
_diffrn_reflns_limit_k_max 12
_diffrn_reflns_limit_k_min -17
_diffrn_reflns_limit_l_max 14
_diffrn_reflns_limit_l_min -15
_diffrn_reflns_number 2212
_diffrn_reflns_point_group_measured_fraction_full 0.987
_diffrn_reflns_point_group_measured_fraction_max 0.951
_diffrn_reflns_theta_full 67.684
_diffrn_reflns_theta_max 72.303
_diffrn_reflns_theta_min 6.900
_diffrn_source 'micro-focus sealed X-ray tube'
_diffrn_source_current 0.80
_diffrn_source_power 0.040
_diffrn_source_target Cu
_diffrn_source_type 'SuperNova (Cu) X-ray Source'
_diffrn_source_voltage 50
_exptl_absorpt_coefficient_mu 7.455
_exptl_absorpt_correction_T_max 1.00000
_exptl_absorpt_correction_T_min 0.65868
_exptl_absorpt_correction_type multi-scan
_exptl_absorpt_process_details
;
CrysAlisPro 1.171.40.69a (Rigaku Oxford Diffraction, 2020)
Empirical absorption correction using spherical harmonics,
 implemented in SCALE3 ABSPACK scaling algorithm.
;
_exptl_crystal_colour colourless
_exptl_crystal_colour_primary colourless
_exptl_crystal_density_diffrn 2.013
_exptl_crystal_description needle
_exptl_crystal_F_000 424
_exptl_crystal_size_max 0.08
_exptl_crystal_size_mid 0.03
_exptl_crystal_size_min 0.02
_refine_diff_density_max 1.028
_refine_diff_density_min -0.774
_refine_diff_density_rms 0.143
_refine_ls_extinction_method none
_refine_ls_goodness_of_fit_ref 1.044
_refine_ls_hydrogen_treatment mixed
_refine_ls_matrix_type full
_refine_ls_number_parameters 108
_refine_ls_number_reflns 1345
_refine_ls_number_restraints 0
_refine_ls_restrained_S_all 1.044
_refine_ls_R_factor_all 0.0485
_refine_ls_R_factor_gt 0.0404
_refine_ls_shift/su_max 0.000
_refine_ls_shift/su_mean 0.000
_refine_ls_structure_factor_coef Fsqd
_refine_ls_weighting_details 'w=1/[\s^2^(Fo^2^)+(0.0626P)^2^] where P=(Fo^2^+2Fc^2^)/3'
_refine_ls_weighting_scheme calc
_refine_ls_wR_factor_gt 0.1027
_refine_ls_wR_factor_ref 0.1103
_reflns_Friedel_coverage 0.000
_reflns_number_gt 1147
_reflns_number_total 1345
_reflns_threshold_expression 'I > 2\s(I)'
_cod_data_source_file dv3004sup9.txt
_cod_data_source_block mona39cult
_cod_depositor_comments 'Adding full bibliography for 2022370--2022375.cif.'
_cod_original_cell_volume 716.02(7)
_cod_database_code 2022370
_shelx_shelxl_version_number 2014/7
_shelx_space_group_comment
;
The symmetry employed for this shelxl refinement is uniquely defined
by the following loop, which should always be used as a source of
symmetry information in preference to the above space-group names.
They are only intended as comments.
;
_shelx_estimated_absorpt_t_max 0.865
_shelx_estimated_absorpt_t_min 0.587
_diffrn_oxdiff_digest_frames
;
017761e0a5a2d86baf08def9d8b4d3e99500028c205
;
_reflns_odcompleteness_iscentric 1
_reflns_odcompleteness_theta 66.97
_olex2_refinement_description
;
1. Fixed Uiso
 At 1.2 times of:
  All C(H) groups
2.a Aromatic/amide H refined with riding coordinates:
 C6(H6), C5(H5), C3(H3A)
;
_olex2_date_sample_data_collection 2020-04-29
_olex2_submission_special_instructions 'No special instructions were received'
_oxdiff_exptl_absorpt_empirical_details
;
Empirical correction (ABSPACK) includes:
- Absorption correction using spherical harmonics
- Frame scaling
;
_oxdiff_exptl_absorpt_empirical_full_min 0.714

loop_
_space_group_symop_operation_xyz
'x, y, z'
'-x+1/2, y+1/2, -z+1/2'
'-x, -y, -z'
'x-1/2, -y-1/2, z-1/2'

loop_
_atom_site_label
_atom_site_type_symbol
_atom_site_fract_x
_atom_site_fract_y
_atom_site_fract_z
_atom_site_U_iso_or_equiv
_atom_site_adp_type
_atom_site_occupancy
_atom_site_site_symmetry_order
_atom_site_calc_flag
_atom_site_refinement_flags_posn
_atom_site_refinement_flags_adp
_atom_site_refinement_flags_occupancy
_atom_site_disorder_assembly
_atom_site_disorder_group
Br1 Br 0.18631(12) 0.47715(3) 0.16613(3) 0.0173(2) Uani 1 1 d . . . . .
O3 O 0.7003(10) 0.1556(2) 0.2478(2) 0.0215(7) Uani 1 1 d . . . . .
O1 O 0.8863(10) 0.0538(2) 0.0988(3) 0.0222(7) Uani 1 1 d . . . . .
O2 O 0.8007(10) 0.1042(2) -0.0655(2) 0.0210(7) Uani 1 1 d . . . . .
C6 C 0.5184(12) 0.2667(3) -0.0094(3) 0.0163(8) Uani 1 1 d . . . . .
H6 H 0.5379 0.2556 -0.0808 0.020 Uiso 1 1 calc R . . . .
C2 C 0.5967(12) 0.2159(3) 0.1708(3) 0.0157(9) Uani 1 1 d . . . . .
C4 C 0.3583(12) 0.3635(3) 0.1246(4) 0.0169(9) Uani 1 1 d . . . . .
C5 C 0.3827(12) 0.3487(3) 0.0196(3) 0.0166(9) Uani 1 1 d . . . . .
H5 H 0.3078 0.3940 -0.0310 0.020 Uiso 1 1 calc R . . . .
C3 C 0.4608(12) 0.2988(3) 0.2009(3) 0.0169(9) Uani 1 1 d . . . . .
H3A H 0.4390 0.3108 0.2719 0.020 Uiso 1 1 calc R . . . .
C1 C 0.6286(12) 0.1991(3) 0.0652(3) 0.0159(8) Uani 1 1 d . . . . .
C7 C 0.7802(12) 0.1137(3) 0.0340(4) 0.0176(9) Uani 1 1 d . . . . .
H2 H 0.87(2) 0.054(6) -0.073(6) 0.04(2) Uiso 1 1 d . . . . .
H3 H 0.76(3) 0.111(7) 0.215(7) 0.07(3) Uiso 1 1 d . . . . .

loop_
_atom_site_aniso_label
_atom_site_aniso_U_11
_atom_site_aniso_U_22
_atom_site_aniso_U_33
_atom_site_aniso_U_23
_atom_site_aniso_U_13
_atom_site_aniso_U_12
Br1 0.0220(3) 0.0086(3) 0.0213(3) -0.00240(16) 0.00198(18) 0.00190(16)
O3 0.039(2) 0.0114(15) 0.0136(14) 0.0027(13) 0.0025(14) 0.0064(14)
O1 0.039(2) 0.0087(15) 0.0190(15) 0.0028(13) 0.0050(14) 0.0082(14)
O2 0.039(2) 0.0112(16) 0.0125(14) -0.0012(12) 0.0009(13) 0.0062(14)
C6 0.023(2) 0.0117(19) 0.0141(19) -0.0008(17) -0.0004(16) 0.0033(17)
C2 0.020(2) 0.011(2) 0.016(2) 0.0043(16) 0.0001(16) 0.0003(17)
C4 0.020(2) 0.0083(19) 0.022(2) -0.0046(17) 0.0021(17) -0.0026(16)
C5 0.018(2) 0.012(2) 0.018(2) 0.0007(16) -0.0026(16) 0.0001(17)
C3 0.023(2) 0.011(2) 0.0156(19) -0.0017(17) 0.0005(16) -0.0012(17)
C1 0.021(2) 0.011(2) 0.0149(19) -0.0008(16) 0.0020(16) -0.0022(17)
C7 0.022(2) 0.013(2) 0.019(2) -0.0004(18) 0.0039(17) -0.0014(17)

loop_
_atom_type_symbol
_atom_type_description
_atom_type_scat_dispersion_real
_atom_type_scat_dispersion_imag
_atom_type_scat_source
C C 0.0181 0.0091 'International Tables Vol C Tables 4.2.6.8 and 6.1.1.4'
H H 0.0000 0.0000 'International Tables Vol C Tables 4.2.6.8 and 6.1.1.4'
Br Br -0.6763 1.2805 'International Tables Vol C Tables 4.2.6.8 and 6.1.1.4'
O O 0.0492 0.0322 'International Tables Vol C Tables 4.2.6.8 and 6.1.1.4'

loop_
_geom_angle_atom_site_label_1
_geom_angle_atom_site_label_2
_geom_angle_atom_site_label_3
_geom_angle
_geom_angle_site_symmetry_1
_geom_angle_site_symmetry_3
_geom_angle_publ_flag
C5 C6 C1 121.0(4) . . ?
O3 C2 C3 116.6(4) . . ?
O3 C2 C1 123.2(4) . . ?
C3 C2 C1 120.2(4) . . ?
C5 C4 Br1 118.9(3) . . ?
C3 C4 Br1 118.4(3) . . ?
C3 C4 C5 122.7(4) . . ?
C6 C5 C4 118.4(4) . . ?
C4 C3 C2 118.6(4) . . ?
C6 C1 C7 120.5(4) . . ?
C2 C1 C6 119.1(4) . . ?
C2 C1 C7 120.3(4) . . ?
O1 C7 O2 122.2(4) . . ?
O1 C7 C1 121.7(4) . . ?
O2 C7 C1 116.1(4) . . ?

loop_
_geom_bond_atom_site_label_1
_geom_bond_atom_site_label_2
_geom_bond_distance
_geom_bond_site_symmetry_2
_geom_bond_publ_flag
Br1 C4 1.893(4) . ?
O3 C2 1.353(5) . ?
O1 C7 1.244(6) . ?
O2 C7 1.307(6) . ?
C6 C5 1.379(6) . ?
C6 C1 1.410(6) . ?
C2 C3 1.396(7) . ?
C2 C1 1.409(6) . ?
C4 C5 1.391(6) . ?
C4 C3 1.388(6) . ?
C1 C7 1.458(6) . ?

loop_
_geom_hbond_atom_site_label_D
_geom_hbond_atom_site_label_H
_geom_hbond_atom_site_label_A
_geom_hbond_distance_DH
_geom_hbond_distance_HA
_geom_hbond_distance_DA
_geom_hbond_angle_DHA
_geom_hbond_site_symmetry_A
O2 H2 O1 0.79(9) 1.89(9) 2.665(5) 167(8) 3_755
O3 H3 O1 0.84(11) 1.83(10) 2.607(5) 154(10) .
